data_7154191
loop_
_publ_author_name
'Mateus, Pedro'
'Delgado, Rita'
'Andr\'e, V\^ania'
'Teresa Duarte, M.'

_publ_section_title
;
 Sulfate recognition by a hexaaza cryptand receptor.
;
_journal_issue 3
_journal_name_full 'Organic &amp; biomolecular chemistry'
_journal_page_first 834
_journal_page_last 842
_journal_paper_doi 10.1039/c4ob02027h
_journal_volume 13
_journal_year 2015
_chemical_formula_sum 'C48 H87 N9 O24.5 S3'
_chemical_formula_weight 1278.45
_chemical_name_systematic
;
 ?
;
_space_group_IT_number 2
_symmetry_cell_setting triclinic
_symmetry_space_group_name_Hall '-P 1'
_symmetry_space_group_name_H-M 'P -1'
_atom_sites_solution_hydrogens geom
_atom_sites_solution_primary direct
_atom_sites_solution_secondary difmap
_audit_creation_method SHELXL-97
_cell_angle_alpha 99.409(10)
_cell_angle_beta 90.878(12)
_cell_angle_gamma 117.283(9)
_cell_formula_units_Z 2
_cell_length_a 14.600(3)
_cell_length_b 15.398(3)
_cell_length_c 15.703(4)
_cell_measurement_temperature 150(2)
_cell_measurement_theta_max 32.55
_cell_measurement_theta_min 2.75
_cell_volume 3078.8(12)
_computing_cell_refinement 'BRUKER SMART (Bruker, 2005)'
_computing_data_collection 'BRUKER APEX2 (Bruker, 2005)'
_computing_data_reduction 'BRUKER SAINT (Bruker, 2005)'
_computing_molecular_graphics 'ORTEP 3.2 (Farrugia, 1997) and Mercury 2.2'
_computing_structure_refinement 'SHELXL-97 (Sheldrick, 2008)'
_computing_structure_solution 'SIR 97 (Altomare et al, 1999)'
_diffrn_ambient_temperature 150(2)
_diffrn_measured_fraction_theta_full 0.974
_diffrn_measured_fraction_theta_max 0.974
_diffrn_measurement_device_type 'Bruker APEX-II CCD area detector'
_diffrn_measurement_method 'phi and omega scans'
_diffrn_radiation_monochromator graphite
_diffrn_radiation_source 'fine-focus sealed tube'
_diffrn_radiation_type MoK\a
_diffrn_radiation_wavelength 0.71069
_diffrn_reflns_av_R_equivalents 0.0540
_diffrn_reflns_av_sigmaI/netI 0.0628
_diffrn_reflns_limit_h_max 21
_diffrn_reflns_limit_h_min -21
_diffrn_reflns_limit_k_max 23
_diffrn_reflns_limit_k_min -21
_diffrn_reflns_limit_l_max 23
_diffrn_reflns_limit_l_min -23
_diffrn_reflns_number 50263
_diffrn_reflns_theta_full 32.55
_diffrn_reflns_theta_max 32.55
_diffrn_reflns_theta_min 2.75
_exptl_absorpt_coefficient_mu 0.206
_exptl_absorpt_correction_type none
_exptl_crystal_colour colorless
_exptl_crystal_density_diffrn 1.379
_exptl_crystal_density_meas ?
_exptl_crystal_density_method 'not measured'
_exptl_crystal_description block
_exptl_crystal_F_000 1364
_exptl_crystal_size_max 0.35
_exptl_crystal_size_mid 0.20
_exptl_crystal_size_min 0.18
_refine_diff_density_max 1.232
_refine_diff_density_min -1.205
_refine_diff_density_rms 0.115
_refine_ls_extinction_method none
_refine_ls_goodness_of_fit_ref 1.061
_refine_ls_hydrogen_treatment mixed
_refine_ls_matrix_type full
_refine_ls_number_parameters 866
_refine_ls_number_reflns 21797
_refine_ls_number_restraints 6
_refine_ls_restrained_S_all 1.061
_refine_ls_R_factor_all 0.0781
_refine_ls_R_factor_gt 0.0609
_refine_ls_shift/su_max 0.026
_refine_ls_shift/su_mean 0.001
_refine_ls_structure_factor_coef Fsqd
_refine_ls_weighting_details 'calc w=1/[\s^2^(Fo^2^)+(0.1249P)^2^+0.4448P] where P=(Fo^2^+2Fc^2^)/3'
_refine_ls_weighting_scheme calc
_refine_ls_wR_factor_gt 0.1799
_refine_ls_wR_factor_ref 0.1968
_reflns_number_gt 16894
_reflns_number_total 21797
_reflns_threshold_expression >2\s(I)
_cod_data_source_file c4ob02027h2.cif
_cod_data_source_block PM4
_cod_depositor_comments
;
The following automatic conversions were performed:

'_symmetry_cell_setting' value 'Triclinic' changed to 'triclinic'
according to
/usr/data/users/saulius/crontab/automatic-downloads/rss-feeds/RSC/lib/dictionaries/cif_core.dic
dictionary named 'cif_core.dic' version 2.4.2 from 2011-04-26.

Automatic conversion script
Id: cif_fix_values 2827 2014-09-09 07:05:25Z andrius 

The following automatic conversions were performed:

'_exptl_crystal_density_meas' value 'not measured' was changed to '?'
- the value is perceived as not measured.

Automatic conversion script
Id: cif_fix_values 3008 2015-01-20 13:52:24Z robertas 

 Adding full bibliography for 7154191.cif.
;
_cod_original_cell_volume 3078.7(12)
_cod_original_sg_symbol_H-M P-1
_cod_original_formula_sum 'C48 H87 N9 O24.50 S3'
_cod_database_code 7154191

loop_
_symmetry_equiv_pos_as_xyz
'x, y, z'
'-x, -y, -z'

loop_
_atom_site_label
_atom_site_type_symbol
_atom_site_fract_x
_atom_site_fract_y
_atom_site_fract_z
_atom_site_U_iso_or_equiv
_atom_site_adp_type
_atom_site_occupancy
_atom_site_symmetry_multiplicity
_atom_site_calc_flag
_atom_site_refinement_flags
C1 C 0.08875(11) -0.11978(11) 0.16700(9) 0.0131(2) Uani 1 1 d .
C2 C 0.04969(12) -0.15709(11) 0.07181(10) 0.0157(3) Uani 1 1 d .
H2A H 0.0552 -0.2186 0.0511 0.019 Uiso 1 1 calc R
H2B H -0.0243 -0.1737 0.0640 0.019 Uiso 1 1 calc R
C4 C 0.22411(12) -0.05209(13) 0.02463(11) 0.0184(3) Uani 1 1 d .
H4A H 0.2531 -0.0267 0.0863 0.022 Uiso 1 1 calc R
H4B H 0.2320 -0.1124 0.0041 0.022 Uiso 1 1 calc R
C5 C 0.28423(12) 0.02459(12) -0.02677(10) 0.0162(3) Uani 1 1 d .
C6 C 0.29372(13) 0.01525(13) -0.11430(11) 0.0200(3) Uani 1 1 d .
H6 H 0.2574 -0.0435 -0.1572 0.024 Uiso 1 1 calc R
C7 C 0.36781(12) 0.10964(13) -0.12861(11) 0.0193(3) Uani 1 1 d .
H7 H 0.3898 0.1258 -0.1831 0.023 Uiso 1 1 calc R
C8 C 0.40237(12) 0.17383(12) -0.04960(10) 0.0158(3) Uani 1 1 d .
C10 C 0.48517(12) 0.27923(12) -0.02662(11) 0.0172(3) Uani 1 1 d .
H10A H 0.4809 0.3083 0.0333 0.021 Uiso 1 1 calc R
H10B H 0.4751 0.3186 -0.0664 0.021 Uiso 1 1 calc R
C12 C 0.68059(12) 0.38814(12) -0.01117(10) 0.0168(3) Uani 1 1 d .
H12A H 0.7421 0.3877 -0.0365 0.020 Uiso 1 1 calc R
H12B H 0.6636 0.4335 -0.0380 0.020 Uiso 1 1 calc R
C13 C 0.70720(12) 0.42788(11) 0.08542(10) 0.0147(3) Uani 1 1 d .
C14 C 0.76968(11) 0.39962(11) 0.13202(10) 0.0137(2) Uani 1 1 d .
C15 C 0.79803(11) 0.43863(11) 0.22082(10) 0.0142(2) Uani 1 1 d .
C16 C 0.86728(11) 0.41141(12) 0.27133(10) 0.0162(3) Uani 1 1 d .
H48C H 0.9075 0.3901 0.2307 0.019 Uiso 1 1 calc R
H48D H 0.9170 0.4711 0.3132 0.019 Uiso 1 1 calc R
C18 C 0.75727(12) 0.22665(12) 0.26303(10) 0.0163(3) Uani 1 1 d .
H18A H 0.7087 0.2243 0.2170 0.020 Uiso 1 1 calc R
H18B H 0.8120 0.2155 0.2344 0.020 Uiso 1 1 calc R
C19 C 0.70018(12) 0.14461(12) 0.31031(10) 0.0153(3) Uani 1 1 d .
C20 C 0.73247(13) 0.08371(14) 0.34233(11) 0.0203(3) Uani 1 1 d .
H20 H 0.8001 0.0894 0.3427 0.024 Uiso 1 1 calc R
C21 C 0.64612(13) 0.01120(13) 0.37460(11) 0.0200(3) Uani 1 1 d .
H21 H 0.6449 -0.0411 0.4002 0.024 Uiso 1 1 calc R
C22 C 0.56385(12) 0.03065(12) 0.36187(10) 0.0166(3) Uani 1 1 d .
C24 C 0.45726(12) -0.01878(12) 0.38833(10) 0.0175(3) Uani 1 1 d .
H24A H 0.4410 0.0324 0.4206 0.021 Uiso 1 1 calc R
H24B H 0.4543 -0.0637 0.4279 0.021 Uiso 1 1 calc R
C26 C 0.26766(11) -0.13906(11) 0.33455(10) 0.0141(2) Uani 1 1 d .
H26A H 0.2450 -0.2107 0.3133 0.017 Uiso 1 1 calc R
H26B H 0.2671 -0.1279 0.3984 0.017 Uiso 1 1 calc R
C27 C 0.19293(11) -0.11012(11) 0.29403(9) 0.0125(2) Uani 1 1 d .
C28 C 0.15415(11) -0.14994(11) 0.20604(9) 0.0126(2) Uani 1 1 d .
C29 C 0.10426(11) -0.00862(11) 0.30118(10) 0.0134(2) Uani 1 1 d .
C30 C 0.08795(12) 0.07598(11) 0.35049(10) 0.0157(3) Uani 1 1 d .
H30A H 0.0219 0.0708 0.3272 0.019 Uiso 1 1 calc R
H30B H 0.0839 0.0712 0.4126 0.019 Uiso 1 1 calc R
C32 C 0.19954(12) 0.25467(12) 0.42022(10) 0.0169(3) Uani 1 1 d .
H32A H 0.1350 0.2584 0.4325 0.020 Uiso 1 1 calc R
H32B H 0.2223 0.2358 0.4708 0.020 Uiso 1 1 calc R
C33 C 0.28050(12) 0.35455(12) 0.41022(10) 0.0156(3) Uani 1 1 d .
C34 C 0.27619(14) 0.44302(13) 0.42279(12) 0.0212(3) Uani 1 1 d .
H34 H 0.2173 0.4516 0.4361 0.025 Uiso 1 1 calc R
C35 C 0.37494(14) 0.51875(13) 0.41244(12) 0.0224(3) Uani 1 1 d .
H35 H 0.3949 0.5876 0.4180 0.027 Uiso 1 1 calc R
C36 C 0.43709(12) 0.47418(12) 0.39283(10) 0.0165(3) Uani 1 1 d .
C38 C 0.54671(12) 0.51932(13) 0.37267(10) 0.0182(3) Uani 1 1 d .
H38A H 0.5736 0.4709 0.3729 0.022 Uiso 1 1 calc R
H38B H 0.5895 0.5788 0.4177 0.022 Uiso 1 1 calc R
C40 C 0.66374(12) 0.60315(12) 0.26239(11) 0.0174(3) Uani 1 1 d .
H40A H 0.7101 0.6435 0.3161 0.021 Uiso 1 1 calc R
H40B H 0.6670 0.6492 0.2239 0.021 Uiso 1 1 calc R
C41 C 0.70200(12) 0.53237(11) 0.21734(10) 0.0153(3) Uani 1 1 d .
C42 C 0.67398(12) 0.49483(11) 0.12813(10) 0.0156(3) Uani 1 1 d .
C43 C 0.61923(14) 0.53621(13) 0.07654(11) 0.0208(3) Uani 1 1 d .
H43A H 0.5722 0.5522 0.1129 0.025 Uiso 1 1 calc R
H43B H 0.5770 0.4854 0.0251 0.025 Uiso 1 1 calc R
C44 C 0.69849(17) 0.63011(15) 0.04730(13) 0.0285(4) Uani 1 1 d .
H44A H 0.6623 0.6559 0.0141 0.043 Uiso 1 1 calc R
H44B H 0.7445 0.6140 0.0108 0.043 Uiso 1 1 calc R
H44C H 0.7395 0.6807 0.0983 0.043 Uiso 1 1 calc R
C45 C 0.76570(11) 0.50632(11) 0.26425(10) 0.0147(3) Uani 1 1 d .
C46 C 0.80770(13) 0.55806(13) 0.35736(10) 0.0192(3) Uani 1 1 d .
H46A H 0.8241 0.5145 0.3876 0.023 Uiso 1 1 calc R
H46B H 0.7540 0.5696 0.3874 0.023 Uiso 1 1 calc R
C47 C 0.90541(16) 0.65787(16) 0.36253(14) 0.0332(4) Uani 1 1 d .
H47A H 0.8891 0.7016 0.3335 0.050 Uiso 1 1 calc R
H47B H 0.9592 0.6465 0.3338 0.050 Uiso 1 1 calc R
H47C H 0.9304 0.6893 0.4235 0.050 Uiso 1 1 calc R
C48 C 0.81678(12) 0.33775(11) 0.08373(10) 0.0164(3) Uani 1 1 d .
H48A H 0.8229 0.2943 0.1210 0.020 Uiso 1 1 calc R
H48B H 0.7710 0.2948 0.0305 0.020 Uiso 1 1 calc R
C49 C 0.92356(13) 0.40642(13) 0.05971(12) 0.0236(3) Uani 1 1 d .
H49A H 0.9170 0.4487 0.0222 0.035 Uiso 1 1 calc R
H49B H 0.9534 0.3663 0.0289 0.035 Uiso 1 1 calc R
H49C H 0.9688 0.4484 0.1126 0.035 Uiso 1 1 calc R
C50 C 0.06109(11) -0.05094(11) 0.21528(10) 0.0140(2) Uani 1 1 d .
C51 C -0.02333(13) -0.03191(14) 0.17900(12) 0.0215(3) Uani 1 1 d .
H51A H -0.0284 -0.0451 0.1148 0.026 Uiso 1 1 calc R
H51B H -0.0067 0.0385 0.1993 0.026 Uiso 1 1 calc R
C52 C -0.12639(16) -0.1005(2) 0.2097(2) 0.0422(6) Uani 1 1 d .
H52A H -0.1428 -0.1701 0.1888 0.063 Uiso 1 1 calc R
H52B H -0.1815 -0.0885 0.1867 0.063 Uiso 1 1 calc R
H52C H -0.1209 -0.0868 0.2732 0.063 Uiso 1 1 calc R
C53 C 0.16887(11) -0.03877(11) 0.34171(9) 0.0133(2) Uani 1 1 d .
C54 C 0.20503(13) 0.00185(13) 0.43710(10) 0.0189(3) Uani 1 1 d .
H54A H 0.2214 0.0728 0.4506 0.023 Uiso 1 1 calc R
H54B H 0.2690 -0.0025 0.4511 0.023 Uiso 1 1 calc R
C55 C 0.12152(16) -0.05666(18) 0.49263(12) 0.0290(4) Uani 1 1 d .
H55A H 0.1060 -0.1268 0.4798 0.043 Uiso 1 1 calc R
H55B H 0.0586 -0.0515 0.4794 0.043 Uiso 1 1 calc R
H55C H 0.1465 -0.0292 0.5542 0.043 Uiso 1 1 calc R
C56 C 0.17876(12) -0.22916(11) 0.15734(10) 0.0161(3) Uani 1 1 d .
H56A H 0.2490 -0.2156 0.1788 0.019 Uiso 1 1 calc R
H56B H 0.1783 -0.2263 0.0948 0.019 Uiso 1 1 calc R
C57 C 0.09994(15) -0.33330(13) 0.16921(13) 0.0257(3) Uani 1 1 d .
H57A H 0.0305 -0.3473 0.1470 0.039 Uiso 1 1 calc R
H57B H 0.1011 -0.3365 0.2310 0.039 Uiso 1 1 calc R
H57C H 0.1177 -0.3828 0.1372 0.039 Uiso 1 1 calc R
O1W O 1.45180(15) 0.95673(15) 0.08854(11) 0.0370(4) Uani 1 1 d .
O2W O 1.12511(13) 1.52955(14) 0.31933(15) 0.0490(5) Uani 1 1 d .
O3W O -0.41650(13) -0.38335(11) -0.16566(10) 0.0293(3) Uani 1 1 d .
O4W O 0.98772(17) 1.35860(19) 0.42293(11) 0.0516(6) Uani 1 1 d .
O5W O 0.1060(4) -0.4469(5) 0.4714(3) 0.1419(17) Uani 1 1 d .
O6W O -0.3899(2) -0.23357(19) 0.46144(19) 0.0760(8) Uani 1 1 d .
O7W O -0.6542(3) -0.2526(3) 0.48868(13) 0.0893(11) Uani 1 1 d .
O8W O 0.1522(3) -0.3038(3) 0.4452(2) 0.0990(10) Uani 1 1 d .
O9W O 0.12293(11) 0.11621(11) 0.04501(9) 0.0264(3) Uani 1 1 d D
O10W O 0.73318(13) 0.55760(13) -0.15664(12) 0.0399(4) Uani 1 1 d .
O11W O -0.3024(17) -0.1989(11) 0.3765(9) 0.175(8) Uani 0.33 1 d P
O12W O 0.64074(11) 0.34895(11) 0.38561(10) 0.0251(3) Uani 1 1 d .
O13W O 0.58709(10) 0.17231(11) 0.08854(9) 0.0228(2) Uani 1 1 d .
O101 O 0.37421(10) 0.17527(10) 0.33659(8) 0.0200(2) Uani 1 1 d .
O102 O 0.50987(9) 0.22579(10) 0.24205(8) 0.0219(2) Uani 1 1 d .
O103 O 0.33509(10) 0.18437(10) 0.18975(8) 0.0214(2) Uani 1 1 d .
O104 O 0.37737(10) 0.05603(9) 0.21580(8) 0.0188(2) Uani 1 1 d .
O201 O 0.99395(11) 1.22122(11) 0.29927(8) 0.0246(3) Uani 1 1 d .
O202 O 1.05625(12) 1.34914(10) 0.21262(10) 0.0310(3) Uani 1 1 d .
O203 O 0.93956(10) 1.17958(11) 0.14635(9) 0.0265(3) Uani 1 1 d .
O204 O 1.11563(10) 1.22453(11) 0.19767(8) 0.0229(2) Uani 1 1 d .
O301 O 0.51490(14) 0.33068(15) 0.77347(13) 0.0439(5) Uani 1 1 d .
O302 O 0.68887(13) 0.37226(13) 0.74254(14) 0.0460(4) Uani 1 1 d .
O303 O 0.58536(10) 0.21960(10) 0.79137(7) 0.0187(2) Uani 1 1 d .
O304 O 0.54580(18) 0.23698(14) 0.64946(10) 0.0484(5) Uani 1 1 d .
S100 S 0.39838(3) 0.16050(3) 0.24605(2) 0.01295(8) Uani 1 1 d .
S200 S 1.02572(3) 1.24418(3) 0.21383(2) 0.01547(8) Uani 1 1 d .
S300 S 0.58405(3) 0.29145(3) 0.73898(3) 0.01701(8) Uani 1 1 d .
N3 N 0.11060(10) -0.08023(11) 0.01831(9) 0.0157(2) Uani 1 1 d D
N9 N 0.35025(11) 0.12155(10) 0.01202(9) 0.0164(2) Uani 1 1 d .
N11 N 0.59030(10) 0.28404(10) -0.03340(9) 0.0148(2) Uani 1 1 d D
N17 N 0.80678(11) 0.32916(11) 0.31984(9) 0.0160(2) Uani 1 1 d .
N23 N 0.59765(10) 0.11151(10) 0.32219(9) 0.0158(2) Uani 1 1 d D
N25 N 0.37702(10) -0.07793(10) 0.31169(8) 0.0130(2) Uani 1 1 d .
H25A H 0.3969 -0.1202 0.2786 0.016 Uiso 1 1 calc R
H25B H 0.3760 -0.0347 0.2781 0.016 Uiso 1 1 calc R
N31 N 0.17673(10) 0.17501(10) 0.34159(9) 0.0143(2) Uani 1 1 d .
N37 N 0.37912(11) 0.37385(10) 0.39194(9) 0.0162(2) Uani 1 1 d .
N39 N 0.55430(11) 0.54861(10) 0.28513(9) 0.0165(2) Uani 1 1 d D
H3A H 0.1007(19) -0.026(2) 0.0319(16) 0.025(6) Uiso 1 1 d .
H3B H 0.0817(17) -0.1067(17) -0.0357(11) 0.020(5) Uiso 1 1 d D
H9 H 0.360(2) 0.143(2) 0.0647(18) 0.025(6) Uiso 1 1 d .
H11A H 0.602(2) 0.248(2) -0.0006(17) 0.026(6) Uiso 1 1 d .
H11B H 0.591(2) 0.254(2) -0.0877(12) 0.034(7) Uiso 1 1 d D
H11W H 0.553(4) 0.111(4) 0.057(3) 0.091(14) Uiso 1 1 d .
H12W H 0.558(3) 0.188(3) 0.129(2) 0.046(8) Uiso 1 1 d .
H17A H 0.762(2) 0.334(2) 0.3507(18) 0.032(7) Uiso 1 1 d .
H17B H 0.853(2) 0.329(2) 0.3601(17) 0.029(6) Uiso 1 1 d .
H21W H 0.632(3) 0.317(3) 0.425(3) 0.080(13) Uiso 1 1 d .
H22W H 0.580(4) 0.315(4) 0.347(4) 0.112(17) Uiso 1 1 d .
H23N H 0.5598(17) 0.1371(18) 0.3059(16) 0.023(6) Uiso 1 1 d D
H23W H 1.105(2) 1.470(3) 0.284(2) 0.046(8) Uiso 1 1 d .
H24W H 1.191(3) 1.568(3) 0.310(2) 0.055(9) Uiso 1 1 d .
H31A H 0.232(2) 0.167(2) 0.3322(16) 0.025(6) Uiso 1 1 d .
H31B H 0.157(2) 0.182(2) 0.2916(18) 0.030(6) Uiso 1 1 d .
H31W H -0.370(3) -0.390(3) -0.155(3) 0.067(12) Uiso 1 1 d .
H32W H -0.391(2) -0.330(3) -0.1800(19) 0.038(7) Uiso 1 1 d .
H37 H 0.403(2) 0.332(2) 0.3811(17) 0.029(6) Uiso 1 1 d .
H39A H 0.5211(17) 0.5902(17) 0.2872(14) 0.015(5) Uiso 1 1 d .
H39B H 0.5134(18) 0.4952(16) 0.2439(14) 0.032(7) Uiso 1 1 d D
H91W H 0.122(2) 0.150(2) 0.0921(19) 0.038(7) Uiso 1 1 d D
H92W H 0.187(2) 0.150(3) 0.031(3) 0.13(2) Uiso 1 1 d D
H14W H 1.498(3) 0.948(3) 0.108(2) 0.062(11) Uiso 1 1 d .
H13W H 1.437(3) 0.985(3) 0.125(3) 0.074(13) Uiso 1 1 d .

loop_
_atom_site_aniso_label
_atom_site_aniso_U_11
_atom_site_aniso_U_22
_atom_site_aniso_U_33
_atom_site_aniso_U_23
_atom_site_aniso_U_13
_atom_site_aniso_U_12
C1 0.0125(6) 0.0130(5) 0.0126(6) 0.0008(5) -0.0007(5) 0.0055(5)
C2 0.0146(6) 0.0157(6) 0.0130(6) 0.0003(5) -0.0020(5) 0.0049(5)
C4 0.0148(6) 0.0203(7) 0.0195(7) 0.0061(6) -0.0005(5) 0.0070(5)
C5 0.0143(6) 0.0163(6) 0.0155(6) 0.0024(5) -0.0009(5) 0.0053(5)
C6 0.0178(7) 0.0196(7) 0.0157(7) -0.0004(5) 0.0000(5) 0.0042(5)
C7 0.0166(7) 0.0224(7) 0.0146(7) 0.0027(6) 0.0012(5) 0.0057(6)
C8 0.0143(6) 0.0171(6) 0.0151(6) 0.0033(5) 0.0003(5) 0.0067(5)
C10 0.0167(6) 0.0149(6) 0.0192(7) 0.0024(5) 0.0007(5) 0.0071(5)
C12 0.0181(7) 0.0152(6) 0.0121(6) 0.0027(5) 0.0011(5) 0.0036(5)
C13 0.0156(6) 0.0129(6) 0.0117(6) 0.0008(5) -0.0002(5) 0.0039(5)
C14 0.0128(6) 0.0122(5) 0.0135(6) 0.0022(5) 0.0023(5) 0.0037(5)
C15 0.0127(6) 0.0142(6) 0.0139(6) 0.0019(5) 0.0012(5) 0.0049(5)
C16 0.0125(6) 0.0178(6) 0.0168(6) 0.0030(5) 0.0005(5) 0.0059(5)
C18 0.0145(6) 0.0184(6) 0.0152(6) 0.0032(5) 0.0011(5) 0.0071(5)
C19 0.0129(6) 0.0192(6) 0.0149(6) 0.0042(5) 0.0015(5) 0.0081(5)
C20 0.0164(7) 0.0272(8) 0.0221(7) 0.0080(6) 0.0009(6) 0.0132(6)
C21 0.0184(7) 0.0237(7) 0.0211(7) 0.0090(6) -0.0002(6) 0.0112(6)
C22 0.0149(6) 0.0175(6) 0.0160(6) 0.0040(5) 0.0000(5) 0.0063(5)
C24 0.0140(6) 0.0199(7) 0.0140(6) 0.0016(5) -0.0003(5) 0.0046(5)
C26 0.0135(6) 0.0145(6) 0.0153(6) 0.0055(5) 0.0014(5) 0.0065(5)
C27 0.0115(6) 0.0130(5) 0.0130(6) 0.0028(5) 0.0004(4) 0.0057(5)
C28 0.0114(6) 0.0119(5) 0.0135(6) 0.0020(5) 0.0009(5) 0.0049(5)
C29 0.0113(6) 0.0146(6) 0.0145(6) 0.0012(5) 0.0011(5) 0.0066(5)
C30 0.0137(6) 0.0159(6) 0.0168(6) 0.0011(5) 0.0023(5) 0.0071(5)
C32 0.0189(7) 0.0165(6) 0.0133(6) -0.0008(5) 0.0018(5) 0.0078(5)
C33 0.0170(6) 0.0163(6) 0.0137(6) -0.0002(5) 0.0006(5) 0.0090(5)
C34 0.0218(7) 0.0208(7) 0.0264(8) 0.0040(6) 0.0056(6) 0.0146(6)
C35 0.0260(8) 0.0169(7) 0.0281(8) 0.0039(6) 0.0064(7) 0.0132(6)
C36 0.0190(7) 0.0153(6) 0.0152(6) 0.0016(5) 0.0013(5) 0.0085(5)
C38 0.0186(7) 0.0198(7) 0.0164(7) 0.0051(6) 0.0013(5) 0.0085(6)
C40 0.0196(7) 0.0138(6) 0.0188(7) 0.0027(5) 0.0041(5) 0.0078(5)
C41 0.0167(6) 0.0135(6) 0.0151(6) 0.0022(5) 0.0019(5) 0.0067(5)
C42 0.0172(6) 0.0137(6) 0.0151(6) 0.0034(5) 0.0002(5) 0.0063(5)
C43 0.0262(8) 0.0194(7) 0.0193(7) 0.0046(6) -0.0015(6) 0.0126(6)
C44 0.0417(11) 0.0234(8) 0.0239(8) 0.0107(7) 0.0066(8) 0.0162(8)
C45 0.0143(6) 0.0143(6) 0.0127(6) 0.0013(5) 0.0013(5) 0.0047(5)
C46 0.0197(7) 0.0207(7) 0.0136(6) -0.0010(5) 0.0001(5) 0.0078(6)
C47 0.0245(9) 0.0281(9) 0.0269(9) -0.0049(7) -0.0002(7) -0.0012(7)
C48 0.0153(6) 0.0143(6) 0.0166(6) 0.0015(5) 0.0040(5) 0.0049(5)
C49 0.0187(7) 0.0211(7) 0.0254(8) 0.0023(6) 0.0094(6) 0.0051(6)
C50 0.0129(6) 0.0147(6) 0.0147(6) 0.0011(5) -0.0009(5) 0.0072(5)
C51 0.0206(7) 0.0256(8) 0.0223(8) -0.0003(6) -0.0043(6) 0.0160(6)
C52 0.0144(8) 0.0447(12) 0.0651(16) 0.0092(12) -0.0019(9) 0.0124(8)
C53 0.0118(6) 0.0149(6) 0.0125(6) 0.0018(5) 0.0004(5) 0.0057(5)
C54 0.0191(7) 0.0258(7) 0.0133(6) -0.0004(6) -0.0017(5) 0.0133(6)
C55 0.0336(10) 0.0430(11) 0.0192(8) 0.0137(8) 0.0078(7) 0.0227(9)
C56 0.0182(7) 0.0152(6) 0.0155(6) 0.0003(5) 0.0009(5) 0.0092(5)
C57 0.0302(9) 0.0146(6) 0.0275(9) 0.0012(6) 0.0046(7) 0.0073(6)
O1W 0.0480(10) 0.0495(10) 0.0271(8) 0.0037(7) 0.0045(7) 0.0354(9)
O2W 0.0252(8) 0.0325(8) 0.0726(13) -0.0144(8) 0.0153(8) 0.0071(6)
O3W 0.0382(8) 0.0205(6) 0.0252(7) 0.0050(5) 0.0006(6) 0.0101(6)
O4W 0.0664(13) 0.0946(16) 0.0228(7) -0.0060(9) -0.0044(8) 0.0678(13)
O5W 0.136(4) 0.185(5) 0.120(3) -0.004(3) 0.008(3) 0.098(4)
O6W 0.0722(16) 0.0507(13) 0.0871(19) 0.0138(13) -0.0372(14) 0.0148(12)
O7W 0.189(3) 0.130(3) 0.0243(9) 0.0214(13) 0.0255(14) 0.135(3)
O8W 0.100(2) 0.086(2) 0.102(3) 0.016(2) 0.033(2) 0.037(2)
O9W 0.0296(7) 0.0286(6) 0.0238(6) 0.0005(5) 0.0026(5) 0.0174(6)
O10W 0.0353(8) 0.0343(8) 0.0407(9) 0.0042(7) 0.0125(7) 0.0090(7)
O11W 0.34(2) 0.124(11) 0.112(10) -0.038(8) -0.040(12) 0.174(15)
O12W 0.0221(6) 0.0243(6) 0.0244(6) 0.0005(5) 0.0043(5) 0.0083(5)
O13W 0.0214(6) 0.0231(6) 0.0200(6) 0.0068(5) 0.0017(5) 0.0063(5)
O101 0.0211(6) 0.0272(6) 0.0137(5) 0.0022(4) 0.0036(4) 0.0135(5)
O102 0.0149(5) 0.0234(6) 0.0223(6) 0.0043(5) 0.0029(4) 0.0048(4)
O103 0.0266(6) 0.0238(6) 0.0199(6) 0.0035(5) -0.0033(5) 0.0174(5)
O104 0.0257(6) 0.0162(5) 0.0194(5) 0.0046(4) 0.0038(4) 0.0134(5)
O201 0.0255(6) 0.0338(7) 0.0183(6) 0.0051(5) 0.0047(5) 0.0169(5)
O202 0.0408(8) 0.0179(6) 0.0346(8) 0.0024(5) -0.0011(6) 0.0150(6)
O203 0.0177(6) 0.0325(7) 0.0216(6) -0.0084(5) -0.0060(5) 0.0100(5)
O204 0.0185(6) 0.0345(7) 0.0200(6) 0.0044(5) 0.0022(4) 0.0163(5)
O301 0.0500(10) 0.0582(11) 0.0601(11) 0.0414(10) 0.0334(9) 0.0456(9)
O302 0.0259(7) 0.0283(8) 0.0748(13) 0.0166(9) 0.0118(8) 0.0029(6)
O303 0.0256(6) 0.0236(5) 0.0148(5) 0.0063(4) 0.0044(4) 0.0173(5)
O304 0.0815(14) 0.0369(9) 0.0200(7) 0.0069(7) -0.0085(8) 0.0219(9)
S100 0.01395(16) 0.01504(15) 0.01237(15) 0.00310(12) 0.00100(11) 0.00874(12)
S200 0.01479(16) 0.01606(16) 0.01487(16) -0.00093(13) -0.00161(12) 0.00797(13)
S300 0.01761(17) 0.01807(17) 0.01791(17) 0.00734(14) 0.00477(13) 0.00916(14)
N3 0.0159(6) 0.0180(6) 0.0127(5) 0.0015(5) -0.0015(4) 0.0080(5)
N9 0.0185(6) 0.0165(6) 0.0118(6) 0.0013(5) -0.0005(4) 0.0066(5)
N11 0.0160(6) 0.0143(5) 0.0114(5) 0.0012(4) 0.0001(4) 0.0052(4)
N17 0.0141(6) 0.0197(6) 0.0149(6) 0.0036(5) 0.0009(4) 0.0083(5)
N23 0.0134(5) 0.0170(6) 0.0195(6) 0.0060(5) 0.0014(5) 0.0084(5)
N25 0.0131(5) 0.0134(5) 0.0123(5) 0.0028(4) 0.0000(4) 0.0061(4)
N31 0.0139(5) 0.0163(5) 0.0131(5) 0.0007(4) 0.0013(4) 0.0081(4)
N37 0.0180(6) 0.0147(5) 0.0178(6) 0.0014(5) 0.0022(5) 0.0099(5)
N39 0.0200(6) 0.0155(5) 0.0165(6) 0.0033(5) 0.0020(5) 0.0102(5)

loop_
_atom_type_symbol
_atom_type_description
_atom_type_scat_dispersion_real
_atom_type_scat_dispersion_imag
_atom_type_scat_source
C C 0.0033 0.0016 'International Tables Vol C Tables 4.2.6.8 and 6.1.1.4'
H H 0.0000 0.0000 'International Tables Vol C Tables 4.2.6.8 and 6.1.1.4'
O O 0.0106 0.0060 'International Tables Vol C Tables 4.2.6.8 and 6.1.1.4'
S S 0.1246 0.1234 'International Tables Vol C Tables 4.2.6.8 and 6.1.1.4'
N N 0.0061 0.0033 'International Tables Vol C Tables 4.2.6.8 and 6.1.1.4'

loop_
_geom_angle_atom_site_label_1
_geom_angle_atom_site_label_2
_geom_angle_atom_site_label_3
_geom_angle
C28 C1 C50 120.75(13)
C28 C1 C2 120.90(13)
C50 C1 C2 118.31(13)
N3 C2 C1 111.49(12)
N3 C2 H2A 109.3
C1 C2 H2A 109.3
N3 C2 H2B 109.3
C1 C2 H2B 109.3
H2A C2 H2B 108.0
C5 C4 N3 112.99(13)
C5 C4 H4A 109.0
N3 C4 H4A 109.0
C5 C4 H4B 109.0
N3 C4 H4B 109.0
H4A C4 H4B 107.8
C6 C5 N9 107.89(14)
C6 C5 C4 130.02(15)
N9 C5 C4 121.87(14)
C5 C6 C7 107.13(15)
C5 C6 H6 126.4
C7 C6 H6 126.4
C8 C7 C6 107.93(14)
C8 C7 H7 126.0
C6 C7 H7 126.0
N9 C8 C7 107.46(14)
N9 C8 C10 122.17(14)
C7 C8 C10 130.26(14)
C8 C10 N11 110.06(13)
C8 C10 H10A 109.6
N11 C10 H10A 109.6
C8 C10 H10B 109.6
N11 C10 H10B 109.6
H10A C10 H10B 108.2
C13 C12 N11 113.19(12)
C13 C12 H12A 108.9
N11 C12 H12A 108.9
C13 C12 H12B 108.9
N11 C12 H12B 108.9
H12A C12 H12B 107.8
C42 C13 C14 120.29(13)
C42 C13 C12 120.95(14)
C14 C13 C12 118.72(14)
C15 C14 C13 119.36(13)
C15 C14 C48 120.08(13)
C13 C14 C48 120.11(13)
C14 C15 C45 120.84(14)
C14 C15 C16 120.14(13)
C45 C15 C16 118.99(13)
N17 C16 C15 112.48(12)
N17 C16 H48C 109.1
C15 C16 H48C 109.1
N17 C16 H48D 109.1
C15 C16 H48D 109.1
H48C C16 H48D 107.8
C19 C18 N17 114.13(13)
C19 C18 H18A 108.7
N17 C18 H18A 108.7
C19 C18 H18B 108.7
N17 C18 H18B 108.7
H18A C18 H18B 107.6
N23 C19 C20 108.07(14)
N23 C19 C18 122.37(13)
C20 C19 C18 129.33(14)
C19 C20 C21 107.32(14)
C19 C20 H20 126.3
C21 C20 H20 126.3
C22 C21 C20 107.24(14)
C22 C21 H21 126.4
C20 C21 H21 126.4
N23 C22 C21 107.91(14)
N23 C22 C24 122.44(14)
C21 C22 C24 129.57(15)
C22 C24 N25 112.26(13)
C22 C24 H24A 109.2
N25 C24 H24A 109.2
C22 C24 H24B 109.2
N25 C24 H24B 109.2
H24A C24 H24B 107.9
C27 C26 N25 110.66(11)
C27 C26 H26A 109.5
N25 C26 H26A 109.5
C27 C26 H26B 109.5
N25 C26 H26B 109.5
H26A C26 H26B 108.1
C53 C27 C28 120.26(13)
C53 C27 C26 120.50(13)
C28 C27 C26 119.07(13)
C1 C28 C27 119.35(13)
C1 C28 C56 121.65(13)
C27 C28 C56 118.89(13)
C50 C29 C53 120.89(13)
C50 C29 C30 120.12(13)
C53 C29 C30 118.87(13)
N31 C30 C29 109.89(12)
N31 C30 H30A 109.7
C29 C30 H30A 109.7
N31 C30 H30B 109.7
C29 C30 H30B 109.7
H30A C30 H30B 108.2
C33 C32 N31 113.40(12)
C33 C32 H32A 108.9
N31 C32 H32A 108.9
C33 C32 H32B 108.9
N31 C32 H32B 108.9
H32A C32 H32B 107.7
C34 C33 N37 107.97(14)
C34 C33 C32 128.74(14)
N37 C33 C32 123.13(14)
C33 C34 C35 107.79(14)
C33 C34 H34 126.1
C35 C34 H34 126.1
C36 C35 C34 107.23(15)
C36 C35 H35 126.4
C34 C35 H35 126.4
N37 C36 C35 108.10(14)
N37 C36 C38 122.57(14)
C35 C36 C38 129.31(15)
C36 C38 N39 110.21(13)
C36 C38 H38A 109.6
N39 C38 H38A 109.6
C36 C38 H38B 109.6
N39 C38 H38B 109.6
H38A C38 H38B 108.1
N39 C40 C41 112.20(13)
N39 C40 H40A 109.2
C41 C40 H40A 109.2
N39 C40 H40B 109.2
C41 C40 H40B 109.2
H40A C40 H40B 107.9
C42 C41 C45 120.64(14)
C42 C41 C40 118.77(14)
C45 C41 C40 120.58(14)
C41 C42 C13 119.69(14)
C41 C42 C43 119.43(14)
C13 C42 C43 120.48(14)
C42 C43 C44 110.31(15)
C42 C43 H43A 109.6
C44 C43 H43A 109.6
C42 C43 H43B 109.6
C44 C43 H43B 109.6
H43A C43 H43B 108.1
C43 C44 H44A 109.5
C43 C44 H44B 109.5
H44A C44 H44B 109.5
C43 C44 H44C 109.5
H44A C44 H44C 109.5
H44B C44 H44C 109.5
C41 C45 C15 119.14(14)
C41 C45 C46 120.19(14)
C15 C45 C46 120.38(14)
C45 C46 C47 111.59(14)
C45 C46 H46A 109.3
C47 C46 H46A 109.3
C45 C46 H46B 109.3
C47 C46 H46B 109.3
H46A C46 H46B 108.0
C46 C47 H47A 109.5
C46 C47 H47B 109.5
H47A C47 H47B 109.5
C46 C47 H47C 109.5
H47A C47 H47C 109.5
H47B C47 H47C 109.5
C49 C48 C14 109.87(13)
C49 C48 H48A 109.7
C14 C48 H48A 109.7
C49 C48 H48B 109.7
C14 C48 H48B 109.7
H48A C48 H48B 108.2
C48 C49 H49A 109.5
C48 C49 H49B 109.5
H49A C49 H49B 109.5
C48 C49 H49C 109.5
H49A C49 H49C 109.5
H49B C49 H49C 109.5
C29 C50 C1 119.07(13)
C29 C50 C51 119.56(13)
C1 C50 C51 120.98(14)
C50 C51 C52 108.90(15)
C50 C51 H51A 109.9
C52 C51 H51A 109.9
C50 C51 H51B 109.9
C52 C51 H51B 109.9
H51A C51 H51B 108.3
C51 C52 H52A 109.5
C51 C52 H52B 109.5
H52A C52 H52B 109.5
C51 C52 H52C 109.5
H52A C52 H52C 109.5
H52B C52 H52C 109.5
C27 C53 C29 119.54(13)
C27 C53 C54 121.59(13)
C29 C53 C54 118.75(13)
C53 C54 C55 110.76(15)
C53 C54 H54A 109.5
C55 C54 H54A 109.5
C53 C54 H54B 109.5
C55 C54 H54B 109.5
H54A C54 H54B 108.1
C54 C55 H55A 109.5
C54 C55 H55B 109.5
H55A C55 H55B 109.5
C54 C55 H55C 109.5
H55A C55 H55C 109.5
H55B C55 H55C 109.5
C28 C56 C57 111.25(13)
C28 C56 H56A 109.4
C57 C56 H56A 109.4
C28 C56 H56B 109.4
C57 C56 H56B 109.4
H56A C56 H56B 108.0
C56 C57 H57A 109.5
C56 C57 H57B 109.5
H57A C57 H57B 109.5
C56 C57 H57C 109.5
H57A C57 H57C 109.5
H57B C57 H57C 109.5
H14W O1W H13W 108(4)
H23W O2W H24W 106(3)
H31W O3W H32W 103(4)
H91W O9W H92W 105(3)
H21W O12W H22W 107(4)
H11W O13W H12W 117(4)
O103 S100 O101 109.61(7)
O103 S100 O102 110.37(8)
O101 S100 O102 108.95(8)
O103 S100 O104 109.61(8)
O101 S100 O104 110.45(7)
O102 S100 O104 107.83(7)
O202 S200 O203 109.71(9)
O202 S200 O201 110.37(9)
O203 S200 O201 109.63(9)
O202 S200 O204 109.75(9)
O203 S200 O204 109.55(8)
O201 S200 O204 107.80(7)
O302 S300 O301 110.25(12)
O302 S300 O304 110.34(12)
O301 S300 O304 110.19(13)
O302 S300 O303 109.18(10)
O301 S300 O303 109.54(8)
O304 S300 O303 107.28(9)
C4 N3 C2 112.98(12)
C4 N3 H3A 111.4(16)
C2 N3 H3A 110.9(15)
C4 N3 H3B 111.0(15)
C2 N3 H3B 105.9(15)
H3A N3 H3B 104(2)
C8 N9 C5 109.59(13)
C8 N9 H9 125.3(18)
C5 N9 H9 124.9(18)
C10 N11 C12 114.56(13)
C10 N11 H11A 113.3(16)
C12 N11 H11A 106.7(18)
C10 N11 H11B 107.9(18)
C12 N11 H11B 110.6(18)
H11A N11 H11B 103(2)
C16 N17 C18 113.46(12)
C16 N17 H17A 118.2(19)
C18 N17 H17A 108(2)
C16 N17 H17B 107.5(17)
C18 N17 H17B 105.7(17)
H17A N17 H17B 102(2)
C19 N23 C22 109.45(13)
C19 N23 H23N 125.0(16)
C22 N23 H23N 125.6(16)
C24 N25 C26 115.00(11)
C24 N25 H25A 108.5
C26 N25 H25A 108.5
C24 N25 H25B 108.5
C26 N25 H25B 108.5
H25A N25 H25B 107.5
C32 N31 C30 112.35(12)
C32 N31 H31A 110.2(18)
C30 N31 H31A 108.8(17)
C32 N31 H31B 119.8(18)
C30 N31 H31B 101.0(19)
H31A N31 H31B 104(2)
C33 N37 C36 108.91(13)
C33 N37 H37 127.7(18)
C36 N37 H37 123.4(18)
C38 N39 C40 114.01(13)
C38 N39 H39A 105.6(13)
C40 N39 H39A 110.2(13)
C38 N39 H39B 110.2(17)
C40 N39 H39B 112.8(17)
H39A N39 H39B 103(2)

loop_
_geom_bond_atom_site_label_1
_geom_bond_atom_site_label_2
_geom_bond_distance
C1 C28 1.409(2)
C1 C50 1.414(2)
C1 C2 1.511(2)
C2 N3 1.510(2)
C2 H2A 0.9900
C2 H2B 0.9900
C4 C5 1.483(2)
C4 N3 1.506(2)
C4 H4A 0.9900
C4 H4B 0.9900
C5 C6 1.374(2)
C5 N9 1.376(2)
C6 C7 1.416(2)
C6 H6 0.9500
C7 C8 1.376(2)
C7 H7 0.9500
C8 N9 1.371(2)
C8 C10 1.491(2)
C10 N11 1.509(2)
C10 H10A 0.9900
C10 H10B 0.9900
C12 C13 1.512(2)
C12 N11 1.515(2)
C12 H12A 0.9900
C12 H12B 0.9900
C13 C42 1.411(2)
C13 C14 1.416(2)
C14 C15 1.399(2)
C14 C48 1.528(2)
C15 C45 1.415(2)
C15 C16 1.516(2)
C16 N17 1.508(2)
C16 H48C 0.9900
C16 H48D 0.9900
C18 C19 1.484(2)
C18 N17 1.511(2)
C18 H18A 0.9900
C18 H18B 0.9900
C19 N23 1.3695(19)
C19 C20 1.381(2)
C20 C21 1.417(2)
C20 H20 0.9500
C21 C22 1.384(2)
C21 H21 0.9500
C22 N23 1.372(2)
C22 C24 1.487(2)
C24 N25 1.507(2)
C24 H24A 0.9900
C24 H24B 0.9900
C26 C27 1.520(2)
C26 N25 1.5212(19)
C26 H26A 0.9900
C26 H26B 0.9900
C27 C53 1.409(2)
C27 C28 1.409(2)
C28 C56 1.519(2)
C29 C50 1.397(2)
C29 C53 1.411(2)
C29 C30 1.521(2)
C30 N31 1.513(2)
C30 H30A 0.9900
C30 H30B 0.9900
C32 C33 1.485(2)
C32 N31 1.503(2)
C32 H32A 0.9900
C32 H32B 0.9900
C33 C34 1.375(2)
C33 N37 1.375(2)
C34 C35 1.412(2)
C34 H34 0.9500
C35 C36 1.378(2)
C35 H35 0.9500
C36 N37 1.377(2)
C36 C38 1.487(2)
C38 N39 1.506(2)
C38 H38A 0.9900
C38 H38B 0.9900
C40 N39 1.507(2)
C40 C41 1.523(2)
C40 H40A 0.9900
C40 H40B 0.9900
C41 C42 1.402(2)
C41 C45 1.409(2)
C42 C43 1.522(2)
C43 C44 1.530(3)
C43 H43A 0.9900
C43 H43B 0.9900
C44 H44A 0.9800
C44 H44B 0.9800
C44 H44C 0.9800
C45 C46 1.514(2)
C46 C47 1.533(3)
C46 H46A 0.9900
C46 H46B 0.9900
C47 H47A 0.9800
C47 H47B 0.9800
C47 H47C 0.9800
C48 C49 1.526(2)
C48 H48A 0.9900
C48 H48B 0.9900
C49 H49A 0.9800
C49 H49B 0.9800
C49 H49C 0.9800
C50 C51 1.514(2)
C51 C52 1.531(3)
C51 H51A 0.9900
C51 H51B 0.9900
C52 H52A 0.9800
C52 H52B 0.9800
C52 H52C 0.9800
C53 C54 1.510(2)
C54 C55 1.530(3)
C54 H54A 0.9900
C54 H54B 0.9900
C55 H55A 0.9800
C55 H55B 0.9800
C55 H55C 0.9800
C56 C57 1.531(2)
C56 H56A 0.9900
C56 H56B 0.9900
C57 H57A 0.9800
C57 H57B 0.9800
C57 H57C 0.9800
O1W H14W 0.81(4)
O1W H13W 0.76(4)
O2W H23W 0.90(4)
O2W H24W 0.90(4)
O3W H31W 0.75(4)
O3W H32W 0.81(3)
O9W H91W 0.83(3)
O9W H92W 0.892(19)
O12W H21W 0.82(4)
O12W H22W 0.93(6)
O13W H11W 0.89(5)
O13W H12W 0.83(3)
O101 S100 1.4768(12)
O102 S100 1.4791(13)
O103 S100 1.4707(12)
O104 S100 1.4835(13)
O201 S200 1.4710(13)
O202 S200 1.4701(14)
O203 S200 1.4705(14)
O204 S200 1.4926(13)
O301 S300 1.4650(15)
O302 S300 1.4568(16)
O303 S300 1.4891(12)
O304 S300 1.4671(18)
N3 H3A 0.90(3)
N3 H3B 0.884(16)
N9 H9 0.82(3)
N11 H11A 0.88(3)
N11 H11B 0.902(17)
N17 H17A 0.84(3)
N17 H17B 0.92(3)
N23 H23N 0.868(16)
N25 H25A 0.9200
N25 H25B 0.9200
N31 H31A 0.88(2)
N31 H31B 0.87(3)
N37 H37 0.87(3)
N39 H39A 0.96(2)
N39 H39B 0.903(17)

loop_
_geom_torsion_atom_site_label_1
_geom_torsion_atom_site_label_2
_geom_torsion_atom_site_label_3
_geom_torsion_atom_site_label_4
_geom_torsion
C28 C1 C2 N3 -100.94(16)
C50 C1 C2 N3 76.79(17)
N3 C4 C5 C6 -79.2(2)
N3 C4 C5 N9 106.77(17)
N9 C5 C6 C7 -0.01(19)
C4 C5 C6 C7 -174.67(16)
C5 C6 C7 C8 0.6(2)
C6 C7 C8 N9 -0.92(19)
C6 C7 C8 C10 175.09(16)
N9 C8 C10 N11 104.45(16)
C7 C8 C10 N11 -71.1(2)
N11 C12 C13 C42 -100.34(17)
N11 C12 C13 C14 82.04(17)
C42 C13 C14 C15 0.1(2)
C12 C13 C14 C15 177.72(13)
C42 C13 C14 C48 -172.27(13)
C12 C13 C14 C48 5.4(2)
C13 C14 C15 C45 -0.5(2)
C48 C14 C15 C45 171.88(13)
C13 C14 C15 C16 -178.36(13)
C48 C14 C15 C16 -6.0(2)
C14 C15 C16 N17 -98.27(16)
C45 C15 C16 N17 83.81(17)
N17 C18 C19 N23 88.94(18)
N17 C18 C19 C20 -97.2(2)
N23 C19 C20 C21 0.1(2)
C18 C19 C20 C21 -174.46(16)
C19 C20 C21 C22 -0.5(2)
C20 C21 C22 N23 0.7(2)
C20 C21 C22 C24 -176.03(17)
N23 C22 C24 N25 72.6(2)
C21 C22 C24 N25 -111.07(19)
N25 C26 C27 C53 -94.49(16)
N25 C26 C27 C28 80.72(16)
C50 C1 C28 C27 -0.6(2)
C2 C1 C28 C27 177.12(13)
C50 C1 C28 C56 175.61(13)
C2 C1 C28 C56 -6.7(2)
C53 C27 C28 C1 -1.8(2)
C26 C27 C28 C1 -177.01(12)
C53 C27 C28 C56 -178.07(13)
C26 C27 C28 C56 6.71(19)
C50 C29 C30 N31 -92.89(16)
C53 C29 C30 N31 83.04(16)
N31 C32 C33 C34 127.17(18)
N31 C32 C33 N37 -58.0(2)
N37 C33 C34 C35 -0.34(19)
C32 C33 C34 C35 175.14(16)
C33 C34 C35 C36 0.6(2)
C34 C35 C36 N37 -0.6(2)
C34 C35 C36 C38 177.64(16)
N37 C36 C38 N39 107.61(17)
C35 C36 C38 N39 -70.5(2)
N39 C40 C41 C42 81.57(17)
N39 C40 C41 C45 -99.39(17)
C45 C41 C42 C13 2.0(2)
C40 C41 C42 C13 -178.97(13)
C45 C41 C42 C43 -170.71(14)
C40 C41 C42 C43 8.3(2)
C14 C13 C42 C41 -0.8(2)
C12 C13 C42 C41 -178.41(13)
C14 C13 C42 C43 171.79(14)
C12 C13 C42 C43 -5.8(2)
C41 C42 C43 C44 85.28(19)
C13 C42 C43 C44 -87.36(19)
C42 C41 C45 C15 -2.4(2)
C40 C41 C45 C15 178.61(13)
C42 C41 C45 C46 171.49(14)
C40 C41 C45 C46 -7.5(2)
C14 C15 C45 C41 1.6(2)
C16 C15 C45 C41 179.51(13)
C14 C15 C45 C46 -172.23(14)
C16 C15 C45 C46 5.7(2)
C41 C45 C46 C47 -82.73(19)
C15 C45 C46 C47 91.04(19)
C15 C14 C48 C49 -81.61(18)
C13 C14 C48 C49 90.69(17)
C53 C29 C50 C1 -4.4(2)
C30 C29 C50 C1 171.43(13)
C53 C29 C50 C51 168.46(14)
C30 C29 C50 C51 -15.7(2)
C28 C1 C50 C29 3.6(2)
C2 C1 C50 C29 -174.10(13)
C28 C1 C50 C51 -169.13(14)
C2 C1 C50 C51 13.1(2)
C29 C50 C51 C52 -79.6(2)
C1 C50 C51 C52 93.1(2)
C28 C27 C53 C29 1.0(2)
C26 C27 C53 C29 176.19(13)
C28 C27 C53 C54 177.13(14)
C26 C27 C53 C54 -7.7(2)
C50 C29 C53 C27 2.1(2)
C30 C29 C53 C27 -173.79(13)
C50 C29 C53 C54 -174.09(14)
C30 C29 C53 C54 10.0(2)
C27 C53 C54 C55 -94.42(17)
C29 C53 C54 C55 81.70(18)
C1 C28 C56 C57 -89.66(18)
C27 C28 C56 C57 86.53(17)
C5 C4 N3 C2 -179.06(13)
C1 C2 N3 C4 60.34(17)
C7 C8 N9 C5 0.93(18)
C10 C8 N9 C5 -175.48(14)
C6 C5 N9 C8 -0.57(18)
C4 C5 N9 C8 174.62(14)
C8 C10 N11 C12 -179.88(12)
C13 C12 N11 C10 78.52(16)
C15 C16 N17 C18 79.11(16)
C19 C18 N17 C16 178.19(12)
C20 C19 N23 C22 0.38(19)
C18 C19 N23 C22 175.36(15)
C21 C22 N23 C19 -0.68(19)
C24 C22 N23 C19 176.34(15)
C22 C24 N25 C26 173.99(12)
C27 C26 N25 C24 122.43(13)
C33 C32 N31 C30 -175.21(13)
C29 C30 N31 C32 -148.60(13)
C34 C33 N37 C36 -0.05(18)
C32 C33 N37 C36 -175.84(14)
C35 C36 N37 C33 0.44(19)
C38 C36 N37 C33 -177.98(14)
C36 C38 N39 C40 174.99(13)
C41 C40 N39 C38 88.54(16)
